data_4332629
loop_
_publ_author_name
'Wong, Gene W.'
'Harkreader, Jennifer L.'
'Mebi, Charles A.'
'Frost, Brian J.'

_publ_section_title
;
 Synthesis and Coordination Chemistry of a Novel Bidentate
 Phosphine:&#x00A0; 6-(Diphenylphosphino)-1,3,5-triaza-7-phosphaadamantane
 (PTA-PPh2)
;
_journal_issue 17
_journal_name_full 'Inorganic Chemistry'
_journal_page_first 6748
_journal_page_last 6755
_journal_paper_doi 10.1021/ic060576a
_journal_volume 45
_journal_year 2006
_chemical_formula_sum 'C28 H27 N3 O4 P2 W'
_chemical_formula_weight 715.32
_chemical_name_systematic
; 
 ? 
;
_space_group_IT_number 11
_symmetry_cell_setting monoclinic
_symmetry_space_group_name_Hall '-P 2yb'
_symmetry_space_group_name_H-M 'P 1 21/m 1'
_atom_sites_solution_hydrogens geom
_atom_sites_solution_primary direct
_atom_sites_solution_secondary difmap
_audit_creation_method SHELXL-97
_cell_angle_alpha 90.00
_cell_angle_beta 110.847(3)
_cell_angle_gamma 90.00
_cell_formula_units_Z 2
_cell_length_a 10.015(2)
_cell_length_b 12.534(3)
_cell_length_c 11.605(2)
_cell_measurement_reflns_used 5589
_cell_measurement_temperature 100(2)
_cell_measurement_theta_max 31.95
_cell_measurement_theta_min 2.31
_cell_volume 1361.4(5)
_computing_cell_refinement 'Bruker SMART'
_computing_data_collection 'Bruker SMART'
_computing_data_reduction 'Bruker SAINT'
_computing_molecular_graphics 'Bruker SHELXTL'
_computing_publication_material 'Bruker SHELXTL'
_computing_structure_refinement 'SHELXL-97 (Sheldrick, 1997)'
_computing_structure_solution 'SHELXS-97 (Sheldrick, 1990)'
_diffrn_ambient_temperature 100(2)
_diffrn_measured_fraction_theta_full 0.991
_diffrn_measured_fraction_theta_max 0.991
_diffrn_measurement_device_type 'CCD area detector'
_diffrn_measurement_method 'phi and omega scans'
_diffrn_radiation_monochromator graphite
_diffrn_radiation_source 'fine-focus sealed tube'
_diffrn_radiation_type MoK\a
_diffrn_radiation_wavelength 0.71073
_diffrn_reflns_av_R_equivalents 0.0584
_diffrn_reflns_av_sigmaI/netI 0.0719
_diffrn_reflns_limit_h_max 13
_diffrn_reflns_limit_h_min -15
_diffrn_reflns_limit_k_max 18
_diffrn_reflns_limit_k_min -14
_diffrn_reflns_limit_l_max 17
_diffrn_reflns_limit_l_min -17
_diffrn_reflns_number 14622
_diffrn_reflns_theta_full 32.37
_diffrn_reflns_theta_max 32.37
_diffrn_reflns_theta_min 1.88
_exptl_absorpt_coefficient_mu 4.400
_exptl_absorpt_correction_T_max 0.8757
_exptl_absorpt_correction_T_min 0.5819
_exptl_absorpt_correction_type none
_exptl_crystal_colour Pale
_exptl_crystal_density_diffrn 1.745
_exptl_crystal_density_meas 0
_exptl_crystal_density_method 'not measured'
_exptl_crystal_description Plate
_exptl_crystal_F_000 704
_exptl_crystal_size_max 0.14
_exptl_crystal_size_mid 0.08
_exptl_crystal_size_min 0.03
_refine_diff_density_max 2.424
_refine_diff_density_min -2.146
_refine_diff_density_rms 0.209
_refine_ls_extinction_method none
_refine_ls_goodness_of_fit_ref 0.983
_refine_ls_hydrogen_treatment mixed
_refine_ls_matrix_type full
_refine_ls_number_parameters 205
_refine_ls_number_reflns 5022
_refine_ls_number_restraints 0
_refine_ls_restrained_S_all 0.983
_refine_ls_R_factor_all 0.0540
_refine_ls_R_factor_gt 0.0387
_refine_ls_shift/su_max 0.001
_refine_ls_shift/su_mean 0.000
_refine_ls_structure_factor_coef Fsqd
_refine_ls_weighting_details 'calc w=1/[\s^2^(Fo^2^)+(0.0334P)^2^+0.0000P] where P=(Fo^2^+2Fc^2^)/3'
_refine_ls_weighting_scheme calc
_refine_ls_wR_factor_gt 0.0721
_refine_ls_wR_factor_ref 0.0766
_reflns_number_gt 4161
_reflns_number_total 5022
_reflns_threshold_expression >2sigma(I)
_cod_data_source_file ic060576asup4.cif
_cod_data_source_block bjf146
_cod_depositor_comments
;
The following automatic conversions were performed:

'_symmetry_cell_setting' value 'Monoclinic' changed to 'monoclinic'
according to /home/saulius/struct/CIF-dictionaries/cif_core.dic
dictionary named 'cif_core.dic' version 2.4.2 from 2011-04-26.

Automatic conversion script
Id: cif_fix_values 1891 2012-01-12 08:04:46Z andrius 
;
_cod_original_sg_symbol_H-M P2(1)/m
_cod_database_code 4332629

loop_
_symmetry_equiv_pos_as_xyz
'x, y, z'
'-x, y+1/2, -z'
'-x, -y, -z'
'x, -y-1/2, z'

loop_
_atom_site_label
_atom_site_type_symbol
_atom_site_fract_x
_atom_site_fract_y
_atom_site_fract_z
_atom_site_U_iso_or_equiv
_atom_site_adp_type
_atom_site_occupancy
_atom_site_symmetry_multiplicity
_atom_site_calc_flag
_atom_site_refinement_flags
W1 W 0.95751(2) 0.2500 0.629963(18) 0.01015(6) Uani 1 2 d S
P1 P 0.84853(13) 0.2500 0.39942(11) 0.0116(2) Uani 1 2 d S
P2 P 0.73640(13) 0.2500 0.68524(11) 0.0089(2) Uani 1 2 d S
O1 O 1.1458(4) 0.2500 0.9129(3) 0.0234(8) Uani 1 2 d S
O2 O 1.2637(4) 0.2500 0.6116(4) 0.0358(12) Uani 1 2 d S
O3 O 0.9163(4) 0.0003(2) 0.5889(3) 0.0297(7) Uani 1 1 d .
N1 N 0.6996(3) 0.3483(3) 0.1767(3) 0.0195(7) Uani 1 1 d .
N3 N 0.9167(5) 0.2500 0.1865(4) 0.0143(8) Uani 1 2 d S
C1 C 1.0726(6) 0.2500 0.8100(5) 0.0161(10) Uani 1 2 d S
C2 C 1.1497(6) 0.2500 0.6118(5) 0.0200(11) Uani 1 2 d S
C3 C 0.9374(4) 0.0896(3) 0.6095(3) 0.0184(8) Uani 1 1 d .
C5 C 0.7377(4) 0.3609(3) 0.3113(3) 0.0187(8) Uani 1 1 d .
H5A H 0.7899 0.4286 0.3381 0.027(12) Uiso 1 1 d R
H5B H 0.6490 0.3648 0.3302 0.025(12) Uiso 1 1 d R
C7 C 0.9818(5) 0.2500 0.3222(4) 0.0146(9) Uani 1 2 d S
H7A H 1.0433 0.1863 0.3488 0.025(12) Uiso 1 1 d R
C8 C 0.6170(6) 0.2500 0.1320(5) 0.0230(12) Uani 1 2 d S
H8A H 0.5341 0.2500 0.1593 0.004(12) Uiso 1 2 d SR
H8B H 0.5798 0.2500 0.0409 0.06(2) Uiso 1 2 d SR
C9 C 0.8277(4) 0.3445(3) 0.1419(3) 0.0185(7) Uani 1 1 d .
H9A H 0.7965 0.3459 0.0509 0.021(11) Uiso 1 1 d R
H9B H 0.8862 0.4090 0.1735 0.014(10) Uiso 1 1 d R
C11 C 0.5701(5) 0.2500 0.5524(4) 0.0106(9) Uani 1 2 d S
C12 C 0.5095(4) 0.3455(3) 0.4960(3) 0.0151(7) Uani 1 1 d .
H12A H 0.5510 0.4111 0.5319 0.025(12) Uiso 1 1 d R
C13 C 0.3903(4) 0.3457(3) 0.3874(3) 0.0173(7) Uani 1 1 d .
H13A H 0.3492 0.4117 0.3525 0.037(14) Uiso 1 1 d R
C14 C 0.3306(5) 0.2500 0.3319(4) 0.0163(10) Uani 1 2 d S
H14A H 0.2520 0.2500 0.2563 0.025(17) Uiso 1 2 d SR
C17 C 0.7126(4) 0.1352(3) 0.7758(3) 0.0111(6) Uani 1 1 d .
C18 C 0.5808(4) 0.1147(3) 0.7879(3) 0.0134(6) Uani 1 1 d .
H18A H 0.5017 0.1599 0.7483 0.006(9) Uiso 1 1 d R
C19 C 0.5641(4) 0.0282(3) 0.8569(3) 0.0168(7) Uani 1 1 d .
H19A H 0.4747 0.0158 0.8657 0.020(11) Uiso 1 1 d R
C20 C 0.6783(4) -0.0400(3) 0.9136(3) 0.0173(7) Uani 1 1 d .
H20A H 0.6672 -0.0991 0.9605 0.039(14) Uiso 1 1 d R
C21 C 0.8086(4) -0.0211(3) 0.9016(3) 0.0172(7) Uani 1 1 d .
H21A H 0.8865 -0.0675 0.9401 0.005(9) Uiso 1 1 d R
C22 C 0.8267(4) 0.0668(3) 0.8336(3) 0.0125(6) Uani 1 1 d .
H22A H 0.9169 0.0792 0.8266 0.017(11) Uiso 1 1 d R

loop_
_atom_site_aniso_label
_atom_site_aniso_U_11
_atom_site_aniso_U_22
_atom_site_aniso_U_33
_atom_site_aniso_U_23
_atom_site_aniso_U_13
_atom_site_aniso_U_12
W1 0.00905(9) 0.01088(9) 0.01065(8) 0.000 0.00366(6) 0.000
P1 0.0114(6) 0.0136(6) 0.0107(5) 0.000 0.0050(5) 0.000
P2 0.0094(6) 0.0072(6) 0.0095(5) 0.000 0.0026(4) 0.000
O1 0.026(2) 0.020(2) 0.0160(17) 0.000 -0.0016(16) 0.000
O2 0.014(2) 0.067(4) 0.027(2) 0.000 0.0087(18) 0.000
O3 0.052(2) 0.0140(15) 0.0285(15) 0.0015(12) 0.0205(15) 0.0073(14)
N1 0.0190(16) 0.0273(18) 0.0132(13) 0.0026(12) 0.0068(12) 0.0086(14)
N3 0.016(2) 0.013(2) 0.0142(18) 0.000 0.0059(17) 0.000
C1 0.022(3) 0.011(2) 0.015(2) 0.000 0.007(2) 0.000
C2 0.016(3) 0.028(3) 0.014(2) 0.000 0.002(2) 0.000
C3 0.020(2) 0.0204(19) 0.0169(17) 0.0015(14) 0.0090(15) 0.0058(15)
C5 0.0199(19) 0.021(2) 0.0168(16) 0.0004(14) 0.0087(15) 0.0084(15)
C7 0.013(2) 0.016(3) 0.015(2) 0.000 0.0060(19) 0.000
C8 0.016(3) 0.040(4) 0.011(2) 0.000 0.003(2) 0.000
C9 0.024(2) 0.0171(18) 0.0167(16) 0.0023(14) 0.0098(15) -0.0005(15)
C11 0.009(2) 0.012(2) 0.013(2) 0.000 0.0065(17) 0.000
C12 0.0159(17) 0.0114(17) 0.0176(15) -0.0004(13) 0.0054(14) -0.0005(13)
C13 0.0171(18) 0.0190(19) 0.0134(15) 0.0032(14) 0.0025(13) 0.0036(15)
C14 0.013(2) 0.024(3) 0.010(2) 0.000 0.0003(18) 0.000
C17 0.0127(16) 0.0106(16) 0.0093(13) -0.0006(12) 0.0031(12) -0.0001(12)
C18 0.0114(16) 0.0141(17) 0.0152(15) 0.0000(13) 0.0052(13) -0.0018(13)
C19 0.0174(18) 0.0173(18) 0.0176(16) -0.0008(14) 0.0086(14) -0.0048(14)
C20 0.0235(19) 0.0120(17) 0.0163(15) 0.0013(13) 0.0068(15) -0.0044(14)
C21 0.0220(19) 0.0126(17) 0.0136(15) 0.0019(13) 0.0022(14) -0.0002(14)
C22 0.0141(16) 0.0119(17) 0.0108(14) -0.0014(12) 0.0036(12) -0.0016(13)

loop_
_atom_type_symbol
_atom_type_description
_atom_type_scat_dispersion_real
_atom_type_scat_dispersion_imag
_atom_type_scat_source
C C 0.0033 0.0016 'International Tables Vol C Tables 4.2.6.8 and 6.1.1.4'
H H 0.0000 0.0000 'International Tables Vol C Tables 4.2.6.8 and 6.1.1.4'
N N 0.0061 0.0033 'International Tables Vol C Tables 4.2.6.8 and 6.1.1.4'
O O 0.0106 0.0060 'International Tables Vol C Tables 4.2.6.8 and 6.1.1.4'
P P 0.1023 0.0942 'International Tables Vol C Tables 4.2.6.8 and 6.1.1.4'
W W -0.8490 6.8722 'International Tables Vol C Tables 4.2.6.8 and 6.1.1.4'

loop_
_geom_angle_atom_site_label_1
_geom_angle_atom_site_label_2
_geom_angle_atom_site_label_3
_geom_angle
_geom_angle_site_symmetry_1
_geom_angle_site_symmetry_3
C1 W1 C2 83.8(2) . .
C1 W1 C3 96.85(10) . .
C2 W1 C3 92.68(10) . .
C1 W1 C3 96.85(10) . 4_565
C2 W1 C3 92.68(10) . 4_565
C3 W1 C3 165.8(2) . 4_565
C1 W1 P1 171.36(15) . .
C2 W1 P1 87.57(15) . .
C3 W1 P1 83.53(10) . .
C3 W1 P1 83.52(10) 4_565 .
C1 W1 P2 88.04(15) . .
C2 W1 P2 171.83(15) . .
C3 W1 P2 88.28(10) . .
C3 W1 P2 88.28(10) 4_565 .
P1 W1 P2 100.60(4) . .
C5 P1 C5 97.8(3) . 4_565
C5 P1 C7 97.31(16) . .
C5 P1 C7 97.31(16) 4_565 .
C5 P1 W1 122.66(12) . .
C5 P1 W1 122.66(12) 4_565 .
C7 P1 W1 113.66(17) . .
C11 P2 C17 102.54(14) . 4_565
C11 P2 C17 102.54(14) . .
C17 P2 C17 102.4(2) 4_565 .
C11 P2 W1 113.98(14) . .
C17 P2 W1 116.65(11) 4_565 .
C17 P2 W1 116.65(11) . .
C8 N1 C9 108.1(3) . .
C8 N1 C5 111.2(3) . .
C9 N1 C5 111.7(3) . .
C9 N3 C9 108.3(4) . 4_565
C9 N3 C7 111.1(2) . .
C9 N3 C7 111.1(2) 4_565 .
O1 C1 W1 176.4(5) . .
O2 C2 W1 174.5(5) . .
O3 C3 W1 174.2(3) . .
N1 C5 P1 112.6(2) . .
N1 C5 H5A 109.4 . .
P1 C5 H5A 109.1 . .
N1 C5 H5B 109.0 . .
P1 C5 H5B 109.0 . .
H5A C5 H5B 107.8 . .
N3 C7 P1 113.3(3) . .
N3 C7 H7A 108.8 . .
P1 C7 H7A 109.0 . .
N1 C8 N1 113.8(4) . 4_565
N1 C8 H8A 108.5 . .
N1 C8 H8A 108.5 4_565 .
N1 C8 H8B 109.1 . .
N1 C8 H8B 109.1 4_565 .
H8A C8 H8B 107.6 . .
N3 C9 N1 114.1(3) . .
N3 C9 H9A 108.3 . .
N1 C9 H9A 108.4 . .
N3 C9 H9B 109.0 . .
N1 C9 H9B 109.3 . .
H9A C9 H9B 107.6 . .
C12 C11 C12 118.1(5) 4_565 .
C12 C11 P2 120.7(2) 4_565 .
C12 C11 P2 120.7(2) . .
C13 C12 C11 121.0(4) . .
C13 C12 H12A 119.8 . .
C11 C12 H12A 119.2 . .
C14 C13 C12 120.4(4) . .
C14 C13 H13A 120.3 . .
C12 C13 H13A 119.4 . .
C13 C14 C13 119.0(5) . 4_565
C13 C14 H14A 120.5 . .
C13 C14 H14A 120.5 4_565 .
C22 C17 C18 118.6(3) . .
C22 C17 P2 120.2(3) . .
C18 C17 P2 121.1(3) . .
C19 C18 C17 120.7(3) . .
C19 C18 H18A 119.6 . .
C17 C18 H18A 119.7 . .
C20 C19 C18 120.2(3) . .
C20 C19 H19A 119.8 . .
C18 C19 H19A 120.0 . .
C21 C20 C19 119.6(3) . .
C21 C20 H20A 120.0 . .
C19 C20 H20A 120.4 . .
C20 C21 C22 120.4(3) . .
C20 C21 H21A 119.7 . .
C22 C21 H21A 119.8 . .
C17 C22 C21 120.4(3) . .
C17 C22 H22A 120.0 . .
C21 C22 H22A 119.6 . .

loop_
_geom_bond_atom_site_label_1
_geom_bond_atom_site_label_2
_geom_bond_distance
_geom_bond_site_symmetry_2
W1 C1 1.995(5) .
W1 C2 2.009(5) .
W1 C3 2.026(4) .
W1 C3 2.026(4) 4_565
W1 P1 2.5043(13) .
W1 P2 2.5151(13) .
P1 C5 1.844(4) .
P1 C5 1.844(4) 4_565
P1 C7 1.854(5) .
P2 C11 1.823(5) .
P2 C17 1.847(3) 4_565
P2 C17 1.847(3) .
O1 C1 1.157(6) .
O2 C2 1.143(6) .
O3 C3 1.149(5) .
N1 C8 1.472(4) .
N1 C9 1.477(5) .
N1 C5 1.479(4) .
N3 C9 1.462(5) .
N3 C9 1.462(5) 4_565
N3 C7 1.475(6) .
C5 H5A 0.9882 .
C5 H5B 0.9888 .
C7 H7A 0.9881 .
C8 N1 1.472(4) 4_565
C8 H8A 0.9892 .
C8 H8B 0.9887 .
C9 H9A 0.9885 .
C9 H9B 0.9887 .
C11 C12 1.395(4) 4_565
C11 C12 1.395(4) .
C12 C13 1.394(5) .
C12 H12A 0.9487 .
C13 C14 1.392(5) .
C13 H13A 0.9489 .
C14 C13 1.392(5) 4_565
C14 H14A 0.9474 .
C17 C22 1.394(5) .
C17 C18 1.401(5) .
C18 C19 1.392(5) .
C18 H18A 0.9490 .
C19 C20 1.392(5) .
C19 H19A 0.9485 .
C20 C21 1.381(5) .
C20 H20A 0.9483 .
C21 C22 1.404(5) .
C21 H21A 0.9482 .
C22 H22A 0.9484 .

loop_
_geom_torsion_atom_site_label_1
_geom_torsion_atom_site_label_2
_geom_torsion_atom_site_label_3
_geom_torsion_atom_site_label_4
_geom_torsion
_geom_torsion_site_symmetry_1
_geom_torsion_site_symmetry_4
C1 W1 P1 C5 -116.48(16) . .
C2 W1 P1 C5 -116.48(16) . .
C3 W1 P1 C5 150.54(19) . .
C3 W1 P1 C5 -23.50(19) 4_565 .
P2 W1 P1 C5 63.52(16) . .
C1 W1 P1 C5 116.48(16) . 4_565
C2 W1 P1 C5 116.48(16) . 4_565
C3 W1 P1 C5 23.50(19) . 4_565
C3 W1 P1 C5 -150.54(19) 4_565 4_565
P2 W1 P1 C5 -63.52(16) . 4_565
C1 W1 P1 C7 0.0 . .
C2 W1 P1 C7 0.0 . .
C3 W1 P1 C7 -92.98(10) . .
C3 W1 P1 C7 92.98(10) 4_565 .
P2 W1 P1 C7 180.0 . .
C1 W1 P2 C11 180.0 . .
C2 W1 P2 C11 180.000(1) . .
C3 W1 P2 C11 -83.09(10) . .
C3 W1 P2 C11 83.08(10) 4_565 .
P1 W1 P2 C11 0.0 . .
C1 W1 P2 C17 60.71(12) . 4_565
C2 W1 P2 C17 60.71(12) . 4_565
C3 W1 P2 C17 157.63(16) . 4_565
C3 W1 P2 C17 -36.20(16) 4_565 4_565
P1 W1 P2 C17 -119.29(12) . 4_565
C1 W1 P2 C17 -60.71(12) . .
C2 W1 P2 C17 -60.71(12) . .
C3 W1 P2 C17 36.20(16) . .
C3 W1 P2 C17 -157.63(16) 4_565 .
P1 W1 P2 C17 119.29(12) . .
C2 W1 C1 O1 0.00(2) . .
C3 W1 C1 O1 91.97(10) . .
C3 W1 C1 O1 -91.97(10) 4_565 .
P1 W1 C1 O1 0.00(2) . .
P2 W1 C1 O1 180.00(2) . .
C1 W1 C2 O2 0.000(15) . .
C3 W1 C2 O2 -96.60(10) . .
C3 W1 C2 O2 96.60(10) 4_565 .
P1 W1 C2 O2 180.000(15) . .
P2 W1 C2 O2 0.000(13) . .
C1 W1 C3 O3 160(3) . .
C2 W1 C3 O3 -116(3) . .
C3 W1 C3 O3 -4(4) 4_565 .
P1 W1 C3 O3 -28(3) . .
P2 W1 C3 O3 73(3) . .
C8 N1 C5 P1 60.6(4) . .
C9 N1 C5 P1 -60.3(4) . .
C5 P1 C5 N1 -49.4(4) 4_565 .
C7 P1 C5 N1 49.1(3) . .
W1 P1 C5 N1 173.3(2) . .
C9 N3 C7 P1 60.3(3) . .
C9 N3 C7 P1 -60.3(3) 4_565 .
C5 P1 C7 N3 -49.44(13) . .
C5 P1 C7 N3 49.44(13) 4_565 .
W1 P1 C7 N3 180.0 . .
C9 N1 C8 N1 55.8(5) . 4_565
C5 N1 C8 N1 -67.2(5) . 4_565
C9 N3 C9 N1 56.0(5) 4_565 .
C7 N3 C9 N1 -66.3(4) . .
C8 N1 C9 N3 -55.9(4) . .
C5 N1 C9 N3 66.8(4) . .
C17 P2 C11 C12 -146.7(3) 4_565 4_565
C17 P2 C11 C12 -40.7(4) . 4_565
W1 P2 C11 C12 86.3(3) . 4_565
C17 P2 C11 C12 40.8(4) 4_565 .
C17 P2 C11 C12 146.7(3) . .
W1 P2 C11 C12 -86.3(3) . .
C12 C11 C12 C13 1.0(6) 4_565 .
P2 C11 C12 C13 173.7(3) . .
C11 C12 C13 C14 -1.0(6) . .
C12 C13 C14 C13 1.0(7) . 4_565
C11 P2 C17 C22 139.7(3) . .
C17 P2 C17 C22 -114.2(2) 4_565 .
W1 P2 C17 C22 14.4(3) . .
C11 P2 C17 C18 -40.3(3) . .
C17 P2 C17 C18 65.8(3) 4_565 .
W1 P2 C17 C18 -165.6(2) . .
C22 C17 C18 C19 0.4(5) . .
P2 C17 C18 C19 -179.7(3) . .
C17 C18 C19 C20 -0.8(5) . .
C18 C19 C20 C21 0.3(5) . .
C19 C20 C21 C22 0.6(5) . .
C18 C17 C22 C21 0.6(5) . .
P2 C17 C22 C21 -179.4(3) . .
C20 C21 C22 C17 -1.0(5) . .
